data_7035206
loop_
_publ_author_name
'Ghavale, Ninad'
'Manjare, Sudesh T.'
'Singh, Harkesh B.'
'Butcher, Ray J.'

_publ_section_title
;
 Bis(chalcogenones) as pincer ligands: isolation and Heck activity of the
 selone-ligated unsymmetrical C,C,Se-Pd pincer complex.
;
_journal_issue 26
_journal_name_full 'Dalton transactions (Cambridge, England : 2003)'
_journal_page_first 11893
_journal_page_last 11900
_journal_paper_doi 10.1039/c5dt01565k
_journal_volume 44
_journal_year 2015
_chemical_formula_moiety 'C32 H23 Br N6 Se2'
_chemical_formula_sum 'C32 H23 Br N6 Se2'
_chemical_formula_weight 729.39
_chemical_name_systematic
; 
 ? 
;
_space_group_IT_number 14
_symmetry_cell_setting monoclinic
_symmetry_space_group_name_Hall '-P 2ybc'
_symmetry_space_group_name_H-M 'P 1 21/c 1'
_atom_sites_solution_hydrogens geom
_atom_sites_solution_primary direct
_atom_sites_solution_secondary difmap
_audit_creation_method SHELXL-97
_audit_update_record
;
2015-04-25 deposited with the CCDC.
2015-05-15 downloaded from the CCDC.
;
_cell_angle_alpha 90.00
_cell_angle_beta 107.462(4)
_cell_angle_gamma 90.00
_cell_formula_units_Z 4
_cell_length_a 13.4416(4)
_cell_length_b 20.7586(7)
_cell_length_c 12.6712(4)
_cell_measurement_reflns_used 6744
_cell_measurement_temperature 295(2)
_cell_measurement_theta_max 32.6967
_cell_measurement_theta_min 5.0336
_cell_volume 3372.7(2)
_computing_cell_refinement
;
CrysAlisPro, Oxford Diffraction Ltd.,
Version 1.171.33.55 (release 05-01-2010 CrysAlis171 .NET)
(compiled Jan  5 2010,16:28:46)
;
_computing_data_collection
;
CrysAlisPro, Oxford Diffraction Ltd.,
Version 1.171.33.55 (release 05-01-2010 CrysAlis171 .NET)
(compiled Jan  5 2010,16:28:46)
;
_computing_data_reduction
;
CrysAlisPro, Oxford Diffraction Ltd.,
Version 1.171.33.55 (release 05-01-2010 CrysAlis171 .NET)
(compiled Jan  5 2010,16:28:46)
;
_computing_molecular_graphics 'SHELXLTL (Sheldrick, 2008)'
_computing_publication_material SHELXLTL
_computing_structure_refinement 'SHELXL-97 (Sheldrick, 2008)'
_computing_structure_solution 'SHELXS-97 (Sheldrick, 2008)'
_diffrn_ambient_temperature 295(2)
_diffrn_detector_area_resol_mean 10.5081
_diffrn_measured_fraction_theta_full 0.989
_diffrn_measured_fraction_theta_max 0.909
_diffrn_measurement_device_type 'Xcalibur, Ruby, Gemini'
_diffrn_measurement_method '\w scans'
_diffrn_radiation_monochromator graphite
_diffrn_radiation_source 'Enhance (Mo) X-ray Source'
_diffrn_radiation_type MoK\a
_diffrn_radiation_wavelength 0.71073
_diffrn_reflns_av_R_equivalents 0.0708
_diffrn_reflns_av_sigmaI/netI 0.2152
_diffrn_reflns_limit_h_max 20
_diffrn_reflns_limit_h_min -19
_diffrn_reflns_limit_k_max 29
_diffrn_reflns_limit_k_min -30
_diffrn_reflns_limit_l_max 19
_diffrn_reflns_limit_l_min -14
_diffrn_reflns_number 36999
_diffrn_reflns_theta_full 25.00
_diffrn_reflns_theta_max 32.77
_diffrn_reflns_theta_min 5.04
_exptl_absorpt_coefficient_mu 3.406
_exptl_absorpt_correction_T_max 1.00000
_exptl_absorpt_correction_T_min 0.47509
_exptl_absorpt_correction_type multi-scan
_exptl_absorpt_process_details
;
CrysAlisPro, Oxford Diffraction Ltd.,
Version 1.171.33.55 (release 05-01-2010 CrysAlis171 .NET)
(compiled Jan  5 2010,16:28:46)
Empirical absorption correction using spherical harmonics,
 implemented in SCALE3 ABSPACK scaling algorithm.
;
_exptl_crystal_colour colorless
_exptl_crystal_density_diffrn 1.436
_exptl_crystal_density_method 'not measured'
_exptl_crystal_description 'irregular plate'
_exptl_crystal_F_000 1440
_exptl_crystal_size_max 0.49
_exptl_crystal_size_mid 0.32
_exptl_crystal_size_min 0.15
_platon_squeeze_details
;
;
_refine_diff_density_max 0.616
_refine_diff_density_min -0.492
_refine_diff_density_rms 0.086
_refine_ls_extinction_method none
_refine_ls_goodness_of_fit_ref 0.725
_refine_ls_hydrogen_treatment constr
_refine_ls_matrix_type full
_refine_ls_number_parameters 334
_refine_ls_number_reflns 11354
_refine_ls_number_restraints 0
_refine_ls_restrained_S_all 0.725
_refine_ls_R_factor_all 0.1834
_refine_ls_R_factor_gt 0.0493
_refine_ls_shift/su_max 0.001
_refine_ls_shift/su_mean 0.000
_refine_ls_structure_factor_coef Fsqd
_refine_ls_weighting_details 'calc w=1/[\s^2^(Fo^2^)+(0.0642P)^2^] where P=(Fo^2^+2Fc^2^)/3'
_refine_ls_weighting_scheme calc
_refine_ls_wR_factor_gt 0.1135
_refine_ls_wR_factor_ref 0.1285
_reflns_number_gt 3488
_reflns_number_total 11354
_reflns_threshold_expression I>2\s(I)
_cod_data_source_file c5dt01565k2.cif
_cod_data_source_block 13
_cod_depositor_comments 'Adding full bibliography for 7035204--7035208.cif.'
_cod_original_cell_volume 3372.69(19)
_cod_database_code 7035206

loop_
_symmetry_equiv_pos_as_xyz
'x, y, z'
'-x, y+1/2, -z+1/2'
'-x, -y, -z'
'x, -y-1/2, z-1/2'

loop_
_atom_site_label
_atom_site_type_symbol
_atom_site_fract_x
_atom_site_fract_y
_atom_site_fract_z
_atom_site_U_iso_or_equiv
_atom_site_adp_type
_atom_site_occupancy
_atom_site_symmetry_multiplicity
_atom_site_calc_flag
_atom_site_refinement_flags
Br Br 0.51709(3) 0.39383(2) 0.92238(3) 0.05480(14) Uani 1 1 d .
Se1 Se 0.26739(4) 0.63087(3) 0.82296(4) 0.07389(17) Uani 1 1 d .
Se2 Se 0.40321(3) 0.18771(2) 0.63052(3) 0.05915(15) Uani 1 1 d .
N1A N 0.2947(2) 0.23076(14) 0.7783(2) 0.0436(7) Uani 1 1 d .
N2A N 0.2148(2) 0.14970(14) 0.6784(2) 0.0452(8) Uani 1 1 d .
N1B N 0.4096(2) 0.57517(16) 0.7206(3) 0.0515(8) Uani 1 1 d .
N2B N 0.3455(3) 0.66613(15) 0.6452(3) 0.0528(8) Uani 1 1 d .
C1 C 0.39570(14) 0.40152(11) 0.80055(15) 0.0377(8) Uani 1 1 d G
C2 C 0.33564(18) 0.34709(9) 0.76174(18) 0.0424(9) Uani 1 1 d G
C3 C 0.24726(18) 0.35161(10) 0.6705(2) 0.0577(11) Uani 1 1 d G
H3A H 0.2071 0.3152 0.6445 0.069 Uiso 1 1 calc R
C4 C 0.21895(16) 0.41057(13) 0.61810(18) 0.0641(12) Uani 1 1 d G
H4A H 0.1598 0.4136 0.5571 0.077 Uiso 1 1 calc R
C5 C 0.27901(19) 0.46500(10) 0.6569(2) 0.0583(11) Uani 1 1 d G
H5A H 0.2601 0.5044 0.6218 0.070 Uiso 1 1 calc R
C6 C 0.36739(17) 0.46048(9) 0.74814(19) 0.0451(9) Uani 1 1 d G
C1A C 0.3675(3) 0.28259(18) 0.8221(3) 0.0530(10) Uani 1 1 d .
H1AA H 0.4356 0.2704 0.8171 0.064 Uiso 1 1 calc R
H1AB H 0.3737 0.2884 0.8998 0.064 Uiso 1 1 calc R
C2A C 0.3008(3) 0.18943(18) 0.6991(3) 0.0453(9) Uani 1 1 d .
C3A C 0.2045(3) 0.22003(18) 0.8074(3) 0.0461(9) Uani 1 1 d .
C4A C 0.1657(3) 0.2497(2) 0.8834(3) 0.0639(12) Uani 1 1 d .
H4AA H 0.2014 0.2837 0.9263 0.077 Uiso 1 1 calc R
C5A C 0.0727(4) 0.2280(3) 0.8947(4) 0.0792(14) Uani 1 1 d .
H5AA H 0.0433 0.2483 0.9437 0.095 Uiso 1 1 calc R
C6A C 0.0224(4) 0.1751(3) 0.8317(4) 0.0877(16) Uani 1 1 d .
H6AA H -0.0395 0.1603 0.8417 0.105 Uiso 1 1 calc R
C7A C 0.0607(3) 0.1440(2) 0.7554(3) 0.0664(12) Uani 1 1 d .
H7AA H 0.0265 0.1092 0.7139 0.080 Uiso 1 1 calc R
C8A C 0.1539(3) 0.16829(19) 0.7451(3) 0.0478(9) Uani 1 1 d .
C9A C 0.1899(2) 0.10296(12) 0.59758(19) 0.0537(10) Uani 1 1 d G
C10A C 0.25878(19) 0.05578(15) 0.5848(3) 0.0908(16) Uani 1 1 d G
H10A H 0.3249 0.0527 0.6355 0.109 Uiso 1 1 calc R
C11A C 0.2287(3) 0.01321(14) 0.4962(3) 0.1037(18) Uani 1 1 d G
H11A H 0.2748 -0.0184 0.4876 0.124 Uiso 1 1 calc R
C12A C 0.1298(3) 0.01783(15) 0.4204(3) 0.0972(17) Uani 1 1 d G
H12A H 0.1097 -0.0106 0.3611 0.117 Uiso 1 1 calc R
C13A C 0.0610(2) 0.06502(17) 0.4332(2) 0.1059(19) Uani 1 1 d G
H13A H -0.0052 0.0681 0.3825 0.127 Uiso 1 1 calc R
N3A N 0.09105(19) 0.10758(13) 0.5218(2) 0.0759(11) Uani 1 1 d G
C1B C 0.4340(3) 0.52028(18) 0.7928(3) 0.0550(10) Uani 1 1 d .
H1BA H 0.4249 0.5320 0.8634 0.066 Uiso 1 1 calc R
H1BB H 0.5069 0.5093 0.8059 0.066 Uiso 1 1 calc R
C2B C 0.3424(3) 0.62349(19) 0.7252(3) 0.0507(10) Uani 1 1 d .
C3B C 0.4573(3) 0.5893(2) 0.6391(3) 0.0566(11) Uani 1 1 d .
C4B C 0.5349(4) 0.5577(2) 0.6092(4) 0.0799(14) Uani 1 1 d .
H4BA H 0.5629 0.5193 0.6428 0.096 Uiso 1 1 calc R
C5B C 0.5688(5) 0.5849(3) 0.5289(5) 0.1011(19) Uani 1 1 d .
H5BA H 0.6201 0.5642 0.5059 0.121 Uiso 1 1 calc R
C6B C 0.5281(5) 0.6432(3) 0.4802(5) 0.1023(19) Uani 1 1 d .
H6BA H 0.5545 0.6614 0.4270 0.123 Uiso 1 1 calc R
C7B C 0.4481(4) 0.6752(2) 0.5098(4) 0.0738(13) Uani 1 1 d .
H7BA H 0.4188 0.7134 0.4762 0.089 Uiso 1 1 calc R
C8B C 0.4164(3) 0.6466(2) 0.5907(3) 0.0558(11) Uani 1 1 d .
C9B C 0.2895(3) 0.72155(16) 0.6224(3) 0.0760(14) Uani 1 1 d G
C10B C 0.3085(3) 0.7743(2) 0.6934(3) 0.112(2) Uani 1 1 d G
H10B H 0.3609 0.7723 0.7607 0.134 Uiso 1 1 calc R
C11B C 0.2490(5) 0.82986(18) 0.6637(5) 0.192(5) Uani 1 1 d G
H11B H 0.2617 0.8651 0.7111 0.230 Uiso 1 1 calc R
C12B C 0.1706(4) 0.8328(2) 0.5631(5) 0.192(6) Uani 1 1 d G
H12B H 0.1308 0.8700 0.5433 0.230 Uiso 1 1 calc R
C13B C 0.1517(3) 0.7801(3) 0.4922(4) 0.158(4) Uani 1 1 d G
H13B H 0.0993 0.7820 0.4249 0.190 Uiso 1 1 calc R
N3B N 0.2112(3) 0.7245(2) 0.5218(3) 0.1085(16) Uani 1 1 d G

loop_
_atom_site_aniso_label
_atom_site_aniso_U_11
_atom_site_aniso_U_22
_atom_site_aniso_U_33
_atom_site_aniso_U_23
_atom_site_aniso_U_13
_atom_site_aniso_U_12
Br 0.0470(2) 0.0605(3) 0.0484(2) -0.0028(2) 0.00155(17) -0.0045(2)
Se1 0.0629(3) 0.0953(4) 0.0729(3) 0.0292(3) 0.0346(2) 0.0161(3)
Se2 0.0529(3) 0.0799(3) 0.0482(2) 0.0051(2) 0.0204(2) 0.0047(2)
N1A 0.0446(18) 0.0472(19) 0.0396(17) -0.0070(15) 0.0137(14) -0.0075(15)
N2A 0.0425(18) 0.0454(19) 0.0442(18) -0.0128(15) 0.0077(15) -0.0069(15)
N1B 0.055(2) 0.046(2) 0.053(2) -0.0039(17) 0.0168(17) -0.0061(18)
N2B 0.054(2) 0.046(2) 0.057(2) 0.0153(17) 0.0128(17) 0.0100(17)
C1 0.040(2) 0.038(2) 0.0358(19) -0.0075(17) 0.0130(16) -0.0032(18)
C2 0.045(2) 0.048(2) 0.036(2) -0.0013(18) 0.0139(17) 0.0072(19)
C3 0.052(3) 0.051(3) 0.060(3) -0.004(2) 0.001(2) -0.010(2)
C4 0.046(2) 0.066(3) 0.064(3) 0.000(2) -0.008(2) -0.010(2)
C5 0.057(3) 0.053(3) 0.060(3) 0.003(2) 0.010(2) 0.000(2)
C6 0.037(2) 0.054(3) 0.042(2) -0.0131(19) 0.0081(17) -0.0011(19)
C1A 0.052(2) 0.055(3) 0.049(2) -0.004(2) 0.0111(19) -0.003(2)
C2A 0.042(2) 0.048(2) 0.043(2) 0.0038(19) 0.0089(17) 0.003(2)
C3A 0.045(2) 0.049(2) 0.043(2) -0.0037(19) 0.0102(18) -0.0004(19)
C4A 0.053(3) 0.083(3) 0.054(3) -0.016(2) 0.014(2) -0.002(2)
C5A 0.064(3) 0.109(4) 0.068(3) -0.015(3) 0.026(3) 0.005(3)
C6A 0.053(3) 0.149(5) 0.070(3) 0.011(3) 0.032(3) -0.006(3)
C7A 0.055(3) 0.082(3) 0.061(3) -0.008(2) 0.016(2) -0.014(2)
C8A 0.042(2) 0.057(3) 0.044(2) 0.001(2) 0.0118(18) -0.001(2)
C9A 0.055(3) 0.048(2) 0.059(3) 0.001(2) 0.017(2) -0.003(2)
C10A 0.073(3) 0.069(3) 0.112(4) -0.031(3) 0.001(3) 0.022(3)
C11A 0.100(4) 0.077(4) 0.127(5) -0.044(4) 0.023(4) 0.016(3)
C12A 0.095(4) 0.091(4) 0.098(4) -0.045(3) 0.016(3) -0.016(3)
C13A 0.093(4) 0.118(5) 0.090(4) -0.043(4) 0.002(3) 0.010(4)
N3A 0.063(2) 0.088(3) 0.068(2) -0.020(2) 0.0068(19) 0.014(2)
C1B 0.053(2) 0.052(3) 0.056(2) 0.005(2) 0.010(2) 0.003(2)
C2B 0.043(2) 0.053(3) 0.052(2) 0.004(2) 0.0085(19) -0.007(2)
C3B 0.068(3) 0.055(3) 0.051(2) -0.015(2) 0.025(2) -0.014(2)
C4B 0.093(4) 0.073(3) 0.084(3) -0.024(3) 0.042(3) -0.007(3)
C5B 0.131(5) 0.088(4) 0.118(5) -0.029(4) 0.088(4) -0.010(4)
C6B 0.129(5) 0.123(5) 0.075(4) -0.026(4) 0.061(4) -0.043(4)
C7B 0.092(3) 0.080(3) 0.060(3) -0.009(3) 0.038(3) -0.025(3)
C8B 0.062(3) 0.065(3) 0.043(2) -0.015(2) 0.020(2) -0.021(2)
C9B 0.061(3) 0.106(4) 0.068(3) 0.025(3) 0.030(3) -0.013(3)
C10B 0.138(5) 0.084(4) 0.126(5) 0.014(4) 0.058(4) 0.034(4)
C11B 0.241(11) 0.125(6) 0.276(12) 0.098(7) 0.181(10) 0.117(7)
C12B 0.176(9) 0.137(7) 0.336(14) 0.156(9) 0.188(10) 0.109(7)
C13B 0.087(4) 0.173(8) 0.215(8) 0.153(7) 0.045(5) 0.058(5)
N3B 0.093(3) 0.118(4) 0.104(4) 0.039(3) 0.012(3) -0.021(3)

loop_
_atom_type_symbol
_atom_type_description
_atom_type_scat_dispersion_real
_atom_type_scat_dispersion_imag
_atom_type_scat_source
C C 0.0033 0.0016 'International Tables Vol C Tables 4.2.6.8 and 6.1.1.4'
H H 0.0000 0.0000 'International Tables Vol C Tables 4.2.6.8 and 6.1.1.4'
N N 0.0061 0.0033 'International Tables Vol C Tables 4.2.6.8 and 6.1.1.4'
Se Se -0.0929 2.2259 'International Tables Vol C Tables 4.2.6.8 and 6.1.1.4'
Br Br -0.2901 2.4595 'International Tables Vol C Tables 4.2.6.8 and 6.1.1.4'

loop_
_geom_angle_atom_site_label_1
_geom_angle_atom_site_label_2
_geom_angle_atom_site_label_3
_geom_angle
C2A N1A C3A 110.5(3)
C2A N1A C1A 125.2(3)
C3A N1A C1A 124.2(3)
C9A N2A C2A 124.4(3)
C9A N2A C8A 126.1(3)
C2A N2A C8A 109.3(3)
C2B N1B C3B 109.5(3)
C2B N1B C1B 125.8(3)
C3B N1B C1B 124.6(3)
C2B N2B C9B 125.0(3)
C2B N2B C8B 111.0(3)
C9B N2B C8B 124.0(3)
C2 C1 C6 120.0
C2 C1 Br 119.25(13)
C6 C1 Br 120.73(13)
C3 C2 C1 120.0
C3 C2 C1A 120.9(2)
C1 C2 C1A 119.1(2)
C2 C3 C4 120.0
C2 C3 H3A 120.0
C4 C3 H3A 120.0
C3 C4 C5 120.0
C3 C4 H4A 120.0
C5 C4 H4A 120.0
C6 C5 C4 120.0
C6 C5 H5A 120.0
C4 C5 H5A 120.0
C5 C6 C1 120.0
C5 C6 C1B 120.7(2)
C1 C6 C1B 119.3(2)
N1A C1A C2 113.6(3)
N1A C1A H1AA 108.8
C2 C1A H1AA 108.8
N1A C1A H1AB 108.8
C2 C1A H1AB 108.8
H1AA C1A H1AB 107.7
N1A C2A N2A 106.8(3)
N1A C2A Se2 126.1(3)
N2A C2A Se2 127.1(3)
C4A C3A C8A 121.6(4)
C4A C3A N1A 131.4(4)
C8A C3A N1A 107.0(3)
C3A C4A C5A 118.3(4)
C3A C4A H4AA 120.8
C5A C4A H4AA 120.8
C4A C5A C6A 119.6(4)
C4A C5A H5AA 120.2
C6A C5A H5AA 120.2
C7A C6A C5A 123.0(4)
C7A C6A H6AA 118.5
C5A C6A H6AA 118.5
C6A C7A C8A 115.5(4)
C6A C7A H7AA 122.2
C8A C7A H7AA 122.2
C3A C8A C7A 121.9(4)
C3A C8A N2A 106.4(3)
C7A C8A N2A 131.6(4)
N2A C9A C10A 124.2(2)
N2A C9A N3A 115.7(2)
C10A C9A N3A 120.0
C11A C10A C9A 120.0
C11A C10A H10A 120.0
C9A C10A H10A 120.0
C10A C11A C12A 120.0
C10A C11A H11A 120.0
C12A C11A H11A 120.0
C13A C12A C11A 120.0
C13A C12A H12A 120.0
C11A C12A H12A 120.0
C12A C13A N3A 120.0
C12A C13A H13A 120.0
N3A C13A H13A 120.0
C13A N3A C9A 120.0
N1B C1B C6 114.2(3)
N1B C1B H1BA 108.7
C6 C1B H1BA 108.7
N1B C1B H1BB 108.7
C6 C1B H1BB 108.7
H1BA C1B H1BB 107.6
N2B C2B N1B 106.3(3)
N2B C2B Se1 126.9(3)
N1B C2B Se1 126.8(3)
C8B C3B C4B 121.5(4)
C8B C3B N1B 107.5(4)
C4B C3B N1B 131.0(4)
C5B C4B C3B 117.5(5)
C5B C4B H4BA 121.2
C3B C4B H4BA 121.2
C4B C5B C6B 121.2(5)
C4B C5B H5BA 119.4
C6B C5B H5BA 119.4
C5B C6B C7B 121.4(5)
C5B C6B H6BA 119.3
C7B C6B H6BA 119.3
C8B C7B C6B 115.7(5)
C8B C7B H7BA 122.2
C6B C7B H7BA 122.2
C7B C8B C3B 122.7(4)
C7B C8B N2B 131.5(4)
C3B C8B N2B 105.7(3)
N2B C9B C10B 123.2(3)
N2B C9B N3B 116.8(3)
C10B C9B N3B 120.0
C11B C10B C9B 120.0
C11B C10B H10B 120.0
C9B C10B H10B 120.0
C10B C11B C12B 120.0
C10B C11B H11B 120.0
C12B C11B H11B 120.0
C11B C12B C13B 120.0
C11B C12B H12B 120.0
C13B C12B H12B 120.0
N3B C13B C12B 120.0
N3B C13B H13B 120.0
C12B C13B H13B 120.0
C13B N3B C9B 120.0

loop_
_geom_bond_atom_site_label_1
_geom_bond_atom_site_label_2
_geom_bond_distance
Br C1 1.8865(16)
Se1 C2B 1.824(4)
Se2 C2A 1.836(4)
N1A C2A 1.342(4)
N1A C3A 1.387(4)
N1A C1A 1.448(4)
N2A C9A 1.377(3)
N2A C2A 1.380(4)
N2A C8A 1.396(4)
N1B C2B 1.362(5)
N1B C3B 1.400(5)
N1B C1B 1.437(5)
N2B C2B 1.355(5)
N2B C9B 1.357(4)
N2B C8B 1.394(5)
C1 C2 1.3900
C1 C6 1.3900
C2 C3 1.3900
C2 C1A 1.538(4)
C3 C4 1.3900
C3 H3A 0.9300
C4 C5 1.3900
C4 H4A 0.9300
C5 C6 1.3900
C5 H5A 0.9300
C6 C1B 1.536(4)
C1A H1AA 0.9700
C1A H1AB 0.9700
C3A C4A 1.372(5)
C3A C8A 1.385(5)
C4A C5A 1.376(6)
C4A H4AA 0.9300
C5A C6A 1.407(7)
C5A H5AA 0.9300
C6A C7A 1.384(6)
C6A H6AA 0.9300
C7A C8A 1.393(5)
C7A H7AA 0.9300
C9A C10A 1.3900
C9A N3A 1.3900
C10A C11A 1.3900
C10A H10A 0.9300
C11A C12A 1.3900
C11A H11A 0.9300
C12A C13A 1.3900
C12A H12A 0.9300
C13A N3A 1.3900
C13A H13A 0.9300
C1B H1BA 0.9700
C1B H1BB 0.9700
C3B C8B 1.375(6)
C3B C4B 1.378(6)
C4B C5B 1.356(7)
C4B H4BA 0.9300
C5B C6B 1.394(8)
C5B H5BA 0.9300
C6B C7B 1.407(7)
C6B H6BA 0.9300
C7B C8B 1.358(6)
C7B H7BA 0.9300
C9B C10B 1.3900
C9B N3B 1.3900
C10B C11B 1.3900
C10B H10B 0.9300
C11B C12B 1.3900
C11B H11B 0.9300
C12B C13B 1.3900
C12B H12B 0.9300
C13B N3B 1.3900
C13B H13B 0.9300

loop_
_geom_torsion_atom_site_label_1
_geom_torsion_atom_site_label_2
_geom_torsion_atom_site_label_3
_geom_torsion_atom_site_label_4
_geom_torsion
C6 C1 C2 C3 0.0
Br C1 C2 C3 -178.55(17)
C6 C1 C2 C1A -179.1(3)
Br C1 C2 C1A 2.4(2)
C1 C2 C3 C4 0.0
C1A C2 C3 C4 179.1(3)
C2 C3 C4 C5 0.0
C3 C4 C5 C6 0.0
C4 C5 C6 C1 0.0
C4 C5 C6 C1B -179.4(3)
C2 C1 C6 C5 0.0
Br C1 C6 C5 178.53(17)
C2 C1 C6 C1B 179.4(3)
Br C1 C6 C1B -2.1(2)
C2A N1A C1A C2 91.9(4)
C3A N1A C1A C2 -83.3(4)
C3 C2 C1A N1A -3.2(4)
C1 C2 C1A N1A 175.9(2)
C3A N1A C2A N2A -1.9(4)
C1A N1A C2A N2A -177.6(3)
C3A N1A C2A Se2 177.2(3)
C1A N1A C2A Se2 1.5(5)
C9A N2A C2A N1A 176.2(3)
C8A N2A C2A N1A 1.3(4)
C9A N2A C2A Se2 -2.8(5)
C8A N2A C2A Se2 -177.7(3)
C2A N1A C3A C4A 179.8(4)
C1A N1A C3A C4A -4.4(6)
C2A N1A C3A C8A 1.7(4)
C1A N1A C3A C8A 177.5(3)
C8A C3A C4A C5A -1.8(6)
N1A C3A C4A C5A -179.7(4)
C3A C4A C5A C6A 2.3(7)
C4A C5A C6A C7A -1.7(7)
C5A C6A C7A C8A 0.4(7)
C4A C3A C8A C7A 0.6(6)
N1A C3A C8A C7A 178.9(3)
C4A C3A C8A N2A -179.2(3)
N1A C3A C8A N2A -0.9(4)
C6A C7A C8A C3A 0.2(6)
C6A C7A C8A N2A 179.8(4)
C9A N2A C8A C3A -175.1(3)
C2A N2A C8A C3A -0.2(4)
C9A N2A C8A C7A 5.2(6)
C2A N2A C8A C7A -179.9(4)
C2A N2A C9A C10A 51.7(4)
C8A N2A C9A C10A -134.2(3)
C2A N2A C9A N3A -124.2(3)
C8A N2A C9A N3A 49.9(4)
N2A C9A C10A C11A -175.7(3)
N3A C9A C10A C11A 0.0
C9A C10A C11A C12A 0.0
C10A C11A C12A C13A 0.0
C11A C12A C13A N3A 0.0
C12A C13A N3A C9A 0.0
N2A C9A N3A C13A 176.1(3)
C10A C9A N3A C13A 0.0
C2B N1B C1B C6 93.9(4)
C3B N1B C1B C6 -90.8(4)
C5 C6 C1B N1B -12.0(4)
C1 C6 C1B N1B 168.6(2)
C9B N2B C2B N1B -179.9(3)
C8B N2B C2B N1B -1.7(4)
C9B N2B C2B Se1 -2.0(5)
C8B N2B C2B Se1 176.2(3)
C3B N1B C2B N2B 2.0(4)
C1B N1B C2B N2B 177.9(3)
C3B N1B C2B Se1 -175.8(3)
C1B N1B C2B Se1 0.0(5)
C2B N1B C3B C8B -1.7(4)
C1B N1B C3B C8B -177.6(3)
C2B N1B C3B C4B 175.1(4)
C1B N1B C3B C4B -0.8(6)
C8B C3B C4B C5B -0.8(7)
N1B C3B C4B C5B -177.2(4)
C3B C4B C5B C6B 1.3(8)
C4B C5B C6B C7B -2.0(9)
C5B C6B C7B C8B 2.2(7)
C6B C7B C8B C3B -1.7(6)
C6B C7B C8B N2B 175.3(4)
C4B C3B C8B C7B 1.1(6)
N1B C3B C8B C7B 178.2(4)
C4B C3B C8B N2B -176.5(4)
N1B C3B C8B N2B 0.6(4)
C2B N2B C8B C7B -176.7(4)
C9B N2B C8B C7B 1.5(7)
C2B N2B C8B C3B 0.6(4)
C9B N2B C8B C3B 178.9(4)
C2B N2B C9B C10B 69.3(4)
C8B N2B C9B C10B -108.7(4)
C2B N2B C9B N3B -111.7(4)
C8B N2B C9B N3B 70.3(4)
N2B C9B C10B C11B 179.0(3)
N3B C9B C10B C11B 0.0
C9B C10B C11B C12B 0.0
C10B C11B C12B C13B 0.0
C11B C12B C13B N3B 0.0
C12B C13B N3B C9B 0.0
N2B C9B N3B C13B -179.0(3)
C10B C9B N3B C13B 0.0

loop_
_platon_squeeze_void_nr
_platon_squeeze_void_average_x
_platon_squeeze_void_average_y
_platon_squeeze_void_average_z
_platon_squeeze_void_volume
_platon_squeeze_void_count_electrons
_platon_squeeze_void_content
1 0.000 0.000 0.000 293 60 ' '
2 0.000 0.500 0.500 293 63 ' '
